data_2219202
loop_
_publ_author_name
'Lin, Zhen'
'Lei, Xiu-Qing'
'Bai, Sheng-Di'
'Ng, Seik Weng'

_publ_section_title
;
 Ammonium benzenephosphonate
;
_journal_coeditor_code XU2441
_journal_issue 8
_journal_name_full 'Acta Crystallographica Section E'
_journal_page_first o1607
_journal_paper_doi 10.1107/S1600536808023143
_journal_volume 64
_journal_year 2008
_chemical_formula_iupac 'N H4 + , C6 H6 O3 P -'
_chemical_formula_moiety 'H4 N + , C6 H6 O3 P -'
_chemical_formula_sum 'C6 H10 N O3 P'
_chemical_formula_weight 175.12
_chemical_name_systematic
;
Ammonium benzenephosphonate
;
_space_group_IT_number 60
_symmetry_cell_setting orthorhombic
_symmetry_space_group_name_Hall '-P 2n 2ab'
_symmetry_space_group_name_H-M 'P b c n'
_atom_sites_solution_hydrogens geom
_atom_sites_solution_primary direct
_atom_sites_solution_secondary difmap
_audit_creation_method SHELXL97
_cell_angle_alpha 90.00
_cell_angle_beta 90.00
_cell_angle_gamma 90.00
_cell_formula_units_Z 8
_cell_length_a 31.122(2)
_cell_length_b 7.1249(5)
_cell_length_c 7.9441(5)
_cell_measurement_reflns_used 3647
_cell_measurement_temperature 293(2)
_cell_measurement_theta_max 27.5
_cell_measurement_theta_min 2.6
_cell_volume 1761.5(2)
_computing_cell_refinement 'SAINT (Bruker, 2000)'
_computing_data_collection 'SMART (Bruker, 2000)'
_computing_data_reduction 'SAINT (Bruker, 2000)'
_computing_molecular_graphics 'X-SEED (Barbour, 2001)'
_computing_publication_material 'publCIF (Westrip, 2008)'
_computing_structure_refinement 'SHELXL97 (Sheldrick, 2008)'
_computing_structure_solution 'SHELXS97 (Sheldrick, 2008)'
_diffrn_ambient_temperature 293(2)
_diffrn_measured_fraction_theta_full 1.000
_diffrn_measured_fraction_theta_max 1.000
_diffrn_measurement_device_type 'Bruker SMART 1000'
_diffrn_measurement_method '\f and \w'
_diffrn_radiation_monochromator graphite
_diffrn_radiation_source 'fine-focus sealed tube'
_diffrn_radiation_type MoK\a
_diffrn_radiation_wavelength 0.71073
_diffrn_reflns_av_R_equivalents 0.0268
_diffrn_reflns_av_sigmaI/netI 0.0207
_diffrn_reflns_limit_h_max 30
_diffrn_reflns_limit_h_min -37
_diffrn_reflns_limit_k_max 6
_diffrn_reflns_limit_k_min -8
_diffrn_reflns_limit_l_max 9
_diffrn_reflns_limit_l_min -9
_diffrn_reflns_number 7880
_diffrn_reflns_theta_full 25.03
_diffrn_reflns_theta_max 25.03
_diffrn_reflns_theta_min 1.31
_diffrn_standards_decay_% 0
_diffrn_standards_interval_count 0
_diffrn_standards_interval_time 0
_diffrn_standards_number 0
_exptl_absorpt_coefficient_mu 0.274
_exptl_absorpt_correction_T_max 0.947
_exptl_absorpt_correction_T_min 0.807
_exptl_absorpt_correction_type multi-scan
_exptl_absorpt_process_details '(SADABS; Sheldrick, 1996)'
_exptl_crystal_colour colorless
_exptl_crystal_density_diffrn 1.321
_exptl_crystal_density_method 'not measured'
_exptl_crystal_description block
_exptl_crystal_F_000 736
_exptl_crystal_size_max 0.4
_exptl_crystal_size_mid 0.4
_exptl_crystal_size_min 0.2
_refine_diff_density_max 0.311
_refine_diff_density_min -0.394
_refine_ls_extinction_method none
_refine_ls_goodness_of_fit_ref 1.270
_refine_ls_hydrogen_treatment mixed
_refine_ls_matrix_type full
_refine_ls_number_parameters 120
_refine_ls_number_reflns 1565
_refine_ls_number_restraints 11
_refine_ls_restrained_S_all 1.265
_refine_ls_R_factor_all 0.0676
_refine_ls_R_factor_gt 0.0664
_refine_ls_shift/su_max 0.001
_refine_ls_shift/su_mean 0.000
_refine_ls_structure_factor_coef Fsqd
_refine_ls_weighting_details 'calc w = 1/[\s^2^(Fo^2^)+(0.073P)^2^+2.2855P] where P=(Fo^2^+2Fc^2^)/3'
_refine_ls_weighting_scheme calc
_refine_ls_wR_factor_gt 0.1725
_refine_ls_wR_factor_ref 0.1733
_reflns_number_gt 1540
_reflns_number_total 1565
_reflns_threshold_expression I>2\s(I)
_cod_data_source_file xu2441.cif
_cod_data_source_block I
_cod_database_code 2219202
_cod_database_fobs_code 2219202

loop_
_symmetry_equiv_pos_as_xyz
'x, y, z'
'-x+1/2, -y+1/2, z+1/2'
'x+1/2, -y+1/2, -z'
'-x, y, -z+1/2'
'-x, -y, -z'
'x-1/2, y-1/2, -z-1/2'
'-x-1/2, y-1/2, z'
'x, -y, z-1/2'

loop_
_atom_site_type_symbol
_atom_site_label
_atom_site_fract_x
_atom_site_fract_y
_atom_site_fract_z
_atom_site_U_iso_or_equiv
_atom_site_adp_type
_atom_site_calc_flag
_atom_site_refinement_flags
_atom_site_occupancy
P P1 0.42250(3) 0.69330(12) 0.59684(10) 0.0317(3) Uani d . 1
O O1 0.45014(8) 0.6911(4) 0.4300(3) 0.0410(7) Uani d D 1
H H1 0.4413(14) 0.607(4) 0.363(4) 0.056(13) Uiso d D 1
O O2 0.43772(8) 0.8608(3) 0.6936(3) 0.0403(6) Uani d . 1
O O3 0.42584(8) 0.5088(3) 0.6853(3) 0.0431(7) Uani d . 1
N N1 0.46015(10) 0.8111(4) 1.0270(4) 0.0373(7) Uani d D 1
H H11 0.4547(9) 0.827(4) 0.9228(14) 0.053(13) Uiso d D 1
H H12 0.4455(8) 0.720(3) 1.065(3) 0.052(13) Uiso d D 1
H H13 0.4869(4) 0.786(4) 1.038(4) 0.043(11) Uiso d D 1
H H14 0.4541(9) 0.910(2) 1.081(3) 0.048(12) Uiso d D 1
C C1 0.36793(11) 0.7216(5) 0.5282(5) 0.0381(8) Uani d . 1
C C2 0.33569(14) 0.6096(7) 0.5945(6) 0.0566(11) Uani d . 1
H H2 0.3423 0.5194 0.6751 0.068 Uiso calc R 1
C C3 0.29380(15) 0.6318(9) 0.5410(8) 0.0742(15) Uani d . 1
H H3 0.2722 0.5584 0.5879 0.089 Uiso calc R 1
C C4 0.28380(16) 0.7611(9) 0.4195(8) 0.0802(16) Uani d . 1
H H4 0.2556 0.7725 0.3822 0.096 Uiso calc R 1
C C5 0.31517(17) 0.8734(8) 0.3528(7) 0.0755(15) Uani d . 1
H H5 0.3082 0.9619 0.2711 0.091 Uiso calc R 1
C C6 0.35723(14) 0.8548(6) 0.4073(6) 0.0565(11) Uani d . 1
H H6 0.3785 0.9320 0.3627 0.068 Uiso calc R 1

loop_
_atom_site_aniso_label
_atom_site_aniso_U_11
_atom_site_aniso_U_22
_atom_site_aniso_U_33
_atom_site_aniso_U_12
_atom_site_aniso_U_13
_atom_site_aniso_U_23
P1 0.0411(5) 0.0288(5) 0.0252(5) -0.0007(3) -0.0013(3) 0.0022(3)
O1 0.0427(14) 0.0516(16) 0.0289(13) -0.0082(12) -0.0003(11) -0.0042(11)
O2 0.0564(15) 0.0319(12) 0.0326(13) -0.0039(11) -0.0083(11) -0.0017(10)
O3 0.0605(16) 0.0326(13) 0.0362(13) 0.0034(12) -0.0034(11) 0.0064(11)
N1 0.0479(19) 0.0322(16) 0.0318(16) -0.0016(13) -0.0031(14) 0.0005(13)
C1 0.0419(19) 0.0355(18) 0.0369(19) 0.0011(15) 0.0009(15) -0.0046(15)
C2 0.054(2) 0.060(3) 0.056(3) -0.008(2) 0.001(2) 0.002(2)
C3 0.041(2) 0.092(4) 0.089(4) -0.011(2) 0.004(2) -0.011(3)
C4 0.045(3) 0.099(4) 0.097(4) 0.016(3) -0.018(3) -0.019(4)
C5 0.066(3) 0.078(3) 0.082(3) 0.017(3) -0.026(3) 0.011(3)
C6 0.055(3) 0.055(2) 0.060(3) 0.005(2) -0.011(2) 0.014(2)

loop_
_atom_type_symbol
_atom_type_description
_atom_type_scat_dispersion_real
_atom_type_scat_dispersion_imag
_atom_type_scat_source
C C 0.0033 0.0016 'International Tables Vol C Tables 4.2.6.8 and 6.1.1.4'
H H 0.0000 0.0000 'International Tables Vol C Tables 4.2.6.8 and 6.1.1.4'
N N 0.0061 0.0033 'International Tables Vol C Tables 4.2.6.8 and 6.1.1.4'
O O 0.0106 0.0060 'International Tables Vol C Tables 4.2.6.8 and 6.1.1.4'
P P 0.1023 0.0942 'International Tables Vol C Tables 4.2.6.8 and 6.1.1.4'

loop_
_geom_angle_atom_site_label_1
_geom_angle_atom_site_label_2
_geom_angle_atom_site_label_3
_geom_angle
O3 P1 O2 115.98(14)
O3 P1 O1 110.38(14)
O2 P1 O1 105.45(14)
O3 P1 C1 107.91(16)
O2 P1 C1 111.44(16)
O1 P1 C1 105.14(15)
P1 O1 H1 111(3)
H11 N1 H12 109.6(14)
H11 N1 H13 108.8(14)
H12 N1 H13 109.2(14)
H11 N1 H14 109.7(14)
H12 N1 H14 110.1(14)
H13 N1 H14 109.5(14)
C2 C1 C6 118.8(4)
C2 C1 P1 120.3(3)
C6 C1 P1 120.9(3)
C3 C2 C1 120.1(5)
C3 C2 H2 120.0
C1 C2 H2 120.0
C4 C3 C2 120.6(5)
C4 C3 H3 119.7
C2 C3 H3 119.7
C5 C4 C3 120.3(5)
C5 C4 H4 119.9
C3 C4 H4 119.9
C4 C5 C6 119.8(5)
C4 C5 H5 120.1
C6 C5 H5 120.1
C5 C6 C1 120.5(4)
C5 C6 H6 119.8
C1 C6 H6 119.8

loop_
_geom_bond_atom_site_label_1
_geom_bond_atom_site_label_2
_geom_bond_distance
P1 O3 1.494(2)
P1 O2 1.497(2)
P1 O1 1.580(3)
P1 C1 1.795(4)
O1 H1 0.850(10)
N1 H11 0.850(10)
N1 H12 0.850(10)
N1 H13 0.850(10)
N1 H14 0.850(10)
C1 C2 1.386(6)
C1 C6 1.391(5)
C2 C3 1.380(7)
C2 H2 0.9300
C3 C4 1.370(8)
C3 H3 0.9300
C4 C5 1.369(8)
C4 H4 0.9300
C5 C6 1.385(6)
C5 H5 0.9300
C6 H6 0.9300

loop_
_geom_hbond_atom_site_label_D
_geom_hbond_atom_site_label_H
_geom_hbond_atom_site_label_A
_geom_hbond_site_symmetry_A
_geom_hbond_distance_DH
_geom_hbond_distance_HA
_geom_hbond_distance_DA
_geom_hbond_angle_DHA
_geom_hbond_publ_flag
O1 H1 O3 8_565 0.850(10) 1.71(2) 2.526(3) 163(4) yes
N1 H11 O2 . 0.850(10) 1.910(10) 2.762(4) 175(3) yes
N1 H12 O3 8_566 0.850(10) 1.990(10) 2.814(4) 164(3) yes
N1 H13 O1 4_656 0.850(10) 2.09(2) 2.940(4) 173(3) yes
N1 H14 O2 8_576 0.850(10) 1.930(10) 2.775(4) 177(3) yes

loop_
_geom_torsion_atom_site_label_1
_geom_torsion_atom_site_label_2
_geom_torsion_atom_site_label_3
_geom_torsion_atom_site_label_4
_geom_torsion
O3 P1 C1 C2 15.9(4)
O2 P1 C1 C2 -112.6(3)
O1 P1 C1 C2 133.7(3)
O3 P1 C1 C6 -163.7(3)
O2 P1 C1 C6 67.8(4)
O1 P1 C1 C6 -45.9(4)
C6 C1 C2 C3 -0.3(7)
P1 C1 C2 C3 -179.9(4)
C1 C2 C3 C4 1.5(8)
C2 C3 C4 C5 -1.7(9)
C3 C4 C5 C6 0.6(9)
C4 C5 C6 C1 0.6(8)
C2 C1 C6 C5 -0.8(7)
P1 C1 C6 C5 178.8(4)
